data_4349402
loop_
_publ_author_name
'Yogendra, Sivathmeehan'
'Hennersdorf, Felix'
'Weigand, Jan J.'

_publ_section_title
;
 Nitrogen-Phosphorus(III)-Chalcogen Macrocycles for the Synthesis of
 Polynuclear Silver(I) Sandwich Complexes.
;
_journal_issue 15
_journal_name_full 'Inorganic chemistry'
_journal_page_first 8698
_journal_page_last 8704
_journal_paper_doi 10.1021/acs.inorgchem.7b00141
_journal_volume 56
_journal_year 2017
_chemical_formula_moiety 'C13 H13 N P2 S3'
_chemical_formula_sum 'C13 H13 N P2 S3'
_chemical_formula_weight 341.36
_space_group_crystal_system orthorhombic
_space_group_IT_number 19
_space_group_name_Hall 'P 2ac 2ab'
_space_group_name_H-M_alt 'P 21 21 21'
_atom_sites_solution_hydrogens geom
_atom_sites_solution_primary direct
_audit_creation_date 2014-09-04
_audit_creation_method
;
Olex2 1.2
(compiled 2014.08.28 svn.r2986 for OlexSys, GUI svn.r4874)
;
_cell_angle_alpha 90
_cell_angle_beta 90
_cell_angle_gamma 90
_cell_formula_units_Z 4
_cell_length_a 9.0460(2)
_cell_length_b 9.9214(2)
_cell_length_c 17.2512(4)
_cell_measurement_reflns_used 6713
_cell_measurement_temperature 173(2)
_cell_measurement_theta_max 29.114
_cell_measurement_theta_min 2.542
_cell_volume 1548.28(6)
_computing_cell_refinement 'SAINT v8.34A (Bruker, 2013)'
_computing_data_reduction 'SAINT v8.34A (Bruker, 2013)'
_computing_molecular_graphics 'Olex2 (Dolomanov et al., 2009)'
_computing_publication_material 'Olex2 (Dolomanov et al., 2009)'
_computing_structure_refinement 'XL (Sheldrick, 2008)'
_computing_structure_solution 'ShelXS (Sheldrick, 2008)'
_diffrn_ambient_temperature 173.15
_diffrn_measured_fraction_theta_full 0.999
_diffrn_measured_fraction_theta_max 0.993
_diffrn_measurement_device_type 'Bruker APEX-II CCD'
_diffrn_measurement_method '\f and \w scans'
_diffrn_radiation_type MoK\a
_diffrn_radiation_wavelength 0.71073
_diffrn_reflns_av_R_equivalents 0.0305
_diffrn_reflns_av_unetI/netI 0.0390
_diffrn_reflns_Laue_measured_fraction_full 0.999
_diffrn_reflns_Laue_measured_fraction_max 0.993
_diffrn_reflns_limit_h_max 12
_diffrn_reflns_limit_h_min -12
_diffrn_reflns_limit_k_max 13
_diffrn_reflns_limit_k_min -9
_diffrn_reflns_limit_l_max 23
_diffrn_reflns_limit_l_min -20
_diffrn_reflns_number 11830
_diffrn_reflns_point_group_measured_fraction_full 1.000
_diffrn_reflns_point_group_measured_fraction_max 0.992
_diffrn_reflns_theta_full 25.242
_diffrn_reflns_theta_max 29.197
_diffrn_reflns_theta_min 2.361
_diffrn_standards_number 0
_exptl_absorpt_coefficient_mu 0.670
_exptl_absorpt_correction_T_max 0.7458
_exptl_absorpt_correction_T_min 0.6354
_exptl_absorpt_correction_type multi-scan
_exptl_absorpt_process_details
;
SADABS-2012/1 (Bruker,2012) was used for absorption correction.
wR2(int) was 0.0639 before and 0.0534 after correction.
The Ratio of minimum to maximum transmission is 0.8520.
The \l/2 correction factor is 0.0015.
;
_exptl_crystal_density_diffrn 1.464
_exptl_crystal_description block
_exptl_crystal_F_000 704
_exptl_crystal_size_max 0.19
_exptl_crystal_size_mid 0.14
_exptl_crystal_size_min 0.05
_refine_diff_density_max 0.288
_refine_diff_density_min -0.262
_refine_diff_density_rms 0.049
_refine_ls_abs_structure_details
;
 Flack x determined using 1483 quotients [(I+)-(I-)]/[(I+)+(I-)]
 (Parsons and Flack (2004), Acta Cryst. A60, s61).
;
_refine_ls_abs_structure_Flack 0.05(4)
_refine_ls_extinction_method none
_refine_ls_goodness_of_fit_ref 1.114
_refine_ls_hydrogen_treatment constr
_refine_ls_matrix_type full
_refine_ls_number_parameters 255
_refine_ls_number_reflns 4164
_refine_ls_number_restraints 31
_refine_ls_restrained_S_all 1.110
_refine_ls_R_factor_all 0.0402
_refine_ls_R_factor_gt 0.0352
_refine_ls_shift/su_max 0.000
_refine_ls_shift/su_mean 0.000
_refine_ls_structure_factor_coef Fsqd
_refine_ls_weighting_details 'w=1/[\s^2^(Fo^2^)+(0.0341P)^2^+0.3383P] where P=(Fo^2^+2Fc^2^)/3'
_refine_ls_weighting_scheme calc
_refine_ls_wR_factor_gt 0.0868
_refine_ls_wR_factor_ref 0.0889
_reflns_Friedel_coverage 0.750
_reflns_Friedel_fraction_full 1.000
_reflns_Friedel_fraction_max 0.991
_reflns_number_gt 3759
_reflns_number_total 4164
_reflns_threshold_expression 'I > 2\s(I)'
_cod_data_source_file MeN(PhPS)2S_file028_file021.cif
_cod_data_source_block MeNPhPS2S
_cod_database_code 4349402
_shelxl_version_number 2013-4
_shelx_space_group_comment
;
The symmetry employed for this shelxl refinement is uniquely defined
by the following loop, which should always be used as a source of
symmetry information in preference to the above space-group names.
They are only intended as comments.
;
_shelx_estimated_absorpt_t_max 0.967
_shelx_estimated_absorpt_t_min 0.883
_olex2_refinement_description
;
1. Fixed Uiso
 At 1.2 times of:
  All C(H) groups
 At 1.5 times of:
  All C(H,H,H) groups
2. Shared sites
{C1B, S1A}
{C1A, S1B}
3. Restrained distances
 C2B-C7B
 1.395 with sigma of 0.02
4. Restrained planarity
 C2B, C3B, C4B, C5B, C6B, C7B
 with sigma of 0.1
 C8B, C9B, C10B, C11B, C12B, C13B
 with sigma of 0.1
5. Uiso/Uaniso restraints and constraints
Uanis(C1A) = Uanis(S1B)
Uanis(C1B) = Uanis(S1A)
Uanis(C2A) = Uanis(C2B)
Uanis(C3A) = Uanis(C3B)
Uanis(C4A) = Uanis(C4B)
Uanis(C5A) = Uanis(C5B)
Uanis(C6A) = Uanis(C6B)
Uanis(C7A) = Uanis(C7B)
Uanis(C8A) = Uanis(C8B)
Uanis(C9A) = Uanis(C9B)
Uanis(C10A) = Uanis(C10B)
Uanis(C11A) = Uanis(C11B)
Uanis(C12A) = Uanis(C12B)
Uanis(C13A) = Uanis(C13B)
6. Same fragment restrains
{C2A, C3A, C4A, C5A, C6A, C7A, C8A, C9A, C10A, C11A, C12A, C13A}
as
{C2B, C3B, C4B, C5B, C6B, C7B, C8B, C9B, C10B, C11B, C12B, C13B}
7. Others
 Sof(C1B)=Sof(H1BA)=Sof(H1BB)=Sof(H1BC)=Sof(C2B)=Sof(C3B)=Sof(H3B)=Sof(C4B)=
 Sof(H4B)=Sof(C5B)=Sof(H5B)=Sof(C6B)=Sof(H6B)=Sof(C7B)=Sof(H7B)=Sof(C8B)=
 Sof(C9B)=Sof(H9B)=Sof(C10B)=Sof(H10B)=Sof(C11B)=Sof(H11B)=Sof(C12B)=Sof(H12B)=
 Sof(C13B)=Sof(H13B)=Sof(N1B)=Sof(P1B)=Sof(P2B)=Sof(S1B)=Sof(S2B)=Sof(S3B)=1-
 FVAR(1)
 Sof(C1A)=Sof(H1AA)=Sof(H1AB)=Sof(H1AC)=Sof(C2A)=Sof(C3A)=Sof(H3A)=Sof(C4A)=
 Sof(H4A)=Sof(C5A)=Sof(H5A)=Sof(C6A)=Sof(H6A)=Sof(C7A)=Sof(H7A)=Sof(C8A)=
 Sof(C9A)=Sof(H9A)=Sof(C10A)=Sof(H10A)=Sof(C11A)=Sof(H11A)=Sof(C12A)=Sof(H12A)=
 Sof(C13A)=Sof(H13A)=Sof(N1A)=Sof(P1A)=Sof(P2A)=Sof(S1A)=Sof(S2A)=Sof(S3A)=
 FVAR(1)
8.a Me refined with riding coordinates:
 C1B(H1BA,H1BB,H1BC)
8.b Aromatic/amide H refined with riding coordinates:
 C3A(H3A), C4A(H4A), C5A(H5A), C6A(H6A), C7A(H7A), C9A(H9A), C10A(H10A),
 C11A(H11A), C12A(H12A), C13A(H13A), C3B(H3B), C4B(H4B), C5B(H5B), C6B(H6B),
 C7B(H7B), C9B(H9B), C10B(H10B), C11B(H11B), C12B(H12B), C13B(H13B)
8.c Idealised Me refined as rotating group:
 C1A(H1AA,H1AB,H1AC)
;
_olex2_submission_special_instructions 'No special instructions were received'

loop_
_space_group_symop_operation_xyz
'x, y, z'
'-x+1/2, -y, z+1/2'
'-x, y+1/2, -z+1/2'
'x+1/2, -y+1/2, -z'

loop_
_atom_site_label
_atom_site_type_symbol
_atom_site_fract_x
_atom_site_fract_y
_atom_site_fract_z
_atom_site_U_iso_or_equiv
_atom_site_adp_type
_atom_site_occupancy
_atom_site_site_symmetry_order
_atom_site_calc_flag
_atom_site_refinement_flags_posn
_atom_site_refinement_flags_occupancy
_atom_site_disorder_assembly
_atom_site_disorder_group
C1A C 0.8842(3) 0.8214(2) 0.98991(12) 0.0530(7) Uani 0.738(4) 1 d . P A 1
H1AA H 0.9102 0.7306 1.0077 0.080 Uiso 0.738(4) 1 calc GR P A 1
H1AB H 0.7809 0.8404 1.0031 0.080 Uiso 0.738(4) 1 calc GR P A 1
H1AC H 0.9486 0.8875 1.0152 0.080 Uiso 0.738(4) 1 calc GR P A 1
C2A C 1.1064(6) 1.0322(6) 0.8813(3) 0.0280(10) Uani 0.738(4) 1 d . P A 1
C3A C 1.1193(13) 1.1621(9) 0.9113(5) 0.0356(17) Uani 0.738(4) 1 d . P A 1
H3A H 1.0344 1.2181 0.9151 0.043 Uiso 0.738(4) 1 calc R P A 1
C4A C 1.2563(15) 1.2098(12) 0.9359(12) 0.0444(17) Uani 0.738(4) 1 d . P A 1
H4A H 1.2644 1.2978 0.9572 0.053 Uiso 0.738(4) 1 calc R P A 1
C5A C 1.3797(15) 1.1302(14) 0.9294(16) 0.0434(19) Uani 0.738(4) 1 d . P A 1
H5A H 1.4728 1.1629 0.9466 0.052 Uiso 0.738(4) 1 calc R P A 1
C6A C 1.3687(8) 1.0026(11) 0.8979(4) 0.046(2) Uani 0.738(4) 1 d . P A 1
H6A H 1.4549 0.9492 0.8913 0.056 Uiso 0.738(4) 1 calc R P A 1
C7A C 1.2331(8) 0.9527(8) 0.8760(4) 0.045(2) Uani 0.738(4) 1 d . P A 1
H7A H 1.2258 0.8630 0.8570 0.055 Uiso 0.738(4) 1 calc R P A 1
C8A C 0.7397(10) 0.6178(10) 0.8417(3) 0.0249(12) Uani 0.738(4) 1 d . P A 1
C9A C 0.7178(18) 0.4810(12) 0.8536(9) 0.038(2) Uani 0.738(4) 1 d . P A 1
H9A H 0.7978 0.4244 0.8683 0.045 Uiso 0.738(4) 1 calc R P A 1
C10A C 0.5769(19) 0.4282(14) 0.8438(13) 0.039(2) Uani 0.738(4) 1 d . P A 1
H10A H 0.5607 0.3350 0.8533 0.046 Uiso 0.738(4) 1 calc R P A 1
C11A C 0.4608(13) 0.5070(15) 0.8208(7) 0.0336(17) Uani 0.738(4) 1 d . P A 1
H11A H 0.3661 0.4681 0.8126 0.040 Uiso 0.738(4) 1 calc R P A 1
C12A C 0.4822(12) 0.6441(16) 0.8096(8) 0.0340(19) Uani 0.738(4) 1 d . P A 1
H12A H 0.4013 0.7000 0.7954 0.041 Uiso 0.738(4) 1 calc R P A 1
C13A C 0.6220(17) 0.6996(13) 0.8191(11) 0.035(2) Uani 0.738(4) 1 d . P A 1
H13A H 0.6374 0.7930 0.8102 0.041 Uiso 0.738(4) 1 calc R P A 1
N1A N 0.9018(3) 0.8288(3) 0.91339(17) 0.0263(7) Uani 0.738(4) 1 d . P A 1
P1A P 0.92826(13) 0.96425(12) 0.85753(10) 0.0250(3) Uani 0.738(4) 1 d . P A 1
P2A P 0.91940(15) 0.69402(14) 0.85588(10) 0.0254(3) Uani 0.738(4) 1 d . P A 1
S1A S 0.95369(12) 0.83002(10) 0.76283(5) 0.0367(3) Uani 0.738(4) 1 d . P A 1
S2A S 0.7721(7) 1.0970(6) 0.8553(4) 0.0372(7) Uani 0.738(4) 1 d . P A 1
S3A S 1.0702(8) 0.5656(8) 0.8802(3) 0.0399(8) Uani 0.738(4) 1 d . P A 1
C1B C 0.95369(12) 0.83002(10) 0.76283(5) 0.0367(3) Uani 0.262(4) 1 d . P A 2
H1BA H 0.9668 0.7392 0.7416 0.055 Uiso 0.262(4) 1 calc R P A 2
H1BB H 1.0389 0.8859 0.7489 0.055 Uiso 0.262(4) 1 calc R P A 2
H1BC H 0.8634 0.8701 0.7415 0.055 Uiso 0.262(4) 1 calc R P A 2
C2B C 1.0983(19) 1.0323(19) 0.9085(8) 0.0280(10) Uani 0.262(4) 1 d D P A 2
C3B C 1.106(4) 1.167(3) 0.927(2) 0.0356(17) Uani 0.262(4) 1 d . P A 2
H3B H 1.0183 1.2204 0.9304 0.043 Uiso 0.262(4) 1 calc R P A 2
C4B C 1.244(4) 1.225(4) 0.942(3) 0.0444(17) Uani 0.262(4) 1 d . P A 2
H4B H 1.2517 1.3168 0.9565 0.053 Uiso 0.262(4) 1 calc R P A 2
C5B C 1.368(4) 1.147(4) 0.936(5) 0.0434(19) Uani 0.262(4) 1 d . P A 2
H5B H 1.4627 1.1876 0.9427 0.052 Uiso 0.262(4) 1 calc R P A 2
C6B C 1.359(3) 1.011(3) 0.9207(18) 0.046(2) Uani 0.262(4) 1 d . P A 2
H6B H 1.4448 0.9559 0.9218 0.056 Uiso 0.262(4) 1 calc R P A 2
C7B C 1.225(2) 0.956(2) 0.9038(15) 0.045(2) Uani 0.262(4) 1 d D P A 2
H7B H 1.2189 0.8639 0.8886 0.055 Uiso 0.262(4) 1 calc R P A 2
C8B C 0.736(3) 0.620(3) 0.8618(12) 0.0249(12) Uani 0.262(4) 1 d . P A 2
C9B C 0.716(5) 0.481(4) 0.865(3) 0.038(2) Uani 0.262(4) 1 d . P A 2
H9B H 0.7901 0.4254 0.8868 0.045 Uiso 0.262(4) 1 calc R P A 2
C10B C 0.586(6) 0.425(4) 0.837(4) 0.039(2) Uani 0.262(4) 1 d . P A 2
H10B H 0.5740 0.3300 0.8370 0.046 Uiso 0.262(4) 1 calc R P A 2
C11B C 0.476(4) 0.505(5) 0.808(2) 0.0336(17) Uani 0.262(4) 1 d . P A 2
H11B H 0.3834 0.4669 0.7936 0.040 Uiso 0.262(4) 1 calc R P A 2
C12B C 0.500(4) 0.642(5) 0.799(3) 0.0340(19) Uani 0.262(4) 1 d . P A 2
H12B H 0.4298 0.6961 0.7721 0.041 Uiso 0.262(4) 1 calc R P A 2
C13B C 0.626(5) 0.701(4) 0.830(4) 0.035(2) Uani 0.262(4) 1 d . P A 2
H13B H 0.6370 0.7962 0.8295 0.041 Uiso 0.262(4) 1 calc R P A 2
N1B N 0.9432(11) 0.8234(10) 0.8359(5) 0.035(2) Uani 0.262(4) 1 d . P A 2
P1B P 0.9207(4) 0.9558(4) 0.8942(3) 0.0296(9) Uani 0.262(4) 1 d . P A 2
P2B P 0.9120(4) 0.6854(4) 0.8904(3) 0.0285(9) Uani 0.262(4) 1 d . P A 2
S1B S 0.8842(3) 0.8214(2) 0.98991(12) 0.0530(7) Uani 0.262(4) 1 d . P A 2
S2B S 0.772(2) 1.080(2) 0.8701(13) 0.053(5) Uani 0.262(4) 1 d . P A 2
S3B S 1.072(2) 0.559(2) 0.9021(8) 0.045(3) Uani 0.262(4) 1 d . P A 2

loop_
_atom_site_aniso_label
_atom_site_aniso_U_11
_atom_site_aniso_U_22
_atom_site_aniso_U_33
_atom_site_aniso_U_23
_atom_site_aniso_U_13
_atom_site_aniso_U_12
C1A 0.0699(15) 0.0435(12) 0.0456(11) 0.0065(10) 0.0173(10) 0.0029(11)
C2A 0.0244(16) 0.0270(14) 0.033(3) -0.003(3) 0.001(2) -0.0036(12)
C3A 0.034(3) 0.0277(17) 0.045(5) -0.007(2) -0.002(3) 0.0020(17)
C4A 0.046(3) 0.033(3) 0.054(4) -0.003(3) -0.006(3) -0.009(3)
C5A 0.030(3) 0.042(4) 0.059(5) 0.007(4) -0.006(3) -0.010(2)
C6A 0.0252(19) 0.044(2) 0.070(6) -0.003(4) 0.002(3) 0.0008(18)
C7A 0.0289(18) 0.0306(17) 0.077(6) -0.015(4) -0.003(3) 0.0010(14)
C8A 0.0262(15) 0.0252(14) 0.023(4) -0.003(3) 0.000(3) -0.0010(11)
C9A 0.0331(16) 0.0252(14) 0.055(6) -0.001(2) 0.001(3) 0.0006(12)
C10A 0.036(3) 0.0271(15) 0.052(5) -0.0027(19) 0.005(3) -0.0052(17)
C11A 0.026(3) 0.0415(19) 0.033(5) -0.012(3) 0.006(3) -0.009(2)
C12A 0.025(3) 0.0398(17) 0.037(4) -0.004(3) -0.003(3) 0.003(2)
C13A 0.0341(18) 0.0283(15) 0.041(6) 0.001(2) -0.002(2) -0.0010(13)
N1A 0.0270(15) 0.0245(15) 0.0274(14) -0.0035(13) 0.0022(11) 0.0001(14)
P1A 0.0230(5) 0.0212(5) 0.0308(7) -0.0032(6) -0.0019(6) 0.0000(4)
P2A 0.0233(5) 0.0213(5) 0.0316(7) -0.0021(6) 0.0015(6) 0.0002(4)
S1A 0.0490(6) 0.0314(5) 0.0299(4) -0.0039(4) 0.0052(4) -0.0079(4)
S2A 0.0273(9) 0.0271(16) 0.0571(16) -0.0006(16) -0.0100(9) 0.0076(10)
S3A 0.0262(8) 0.0339(12) 0.060(2) -0.0033(16) -0.0071(15) 0.0081(7)
C1B 0.0490(6) 0.0314(5) 0.0299(4) -0.0039(4) 0.0052(4) -0.0079(4)
C2B 0.0244(16) 0.0270(14) 0.033(3) -0.003(3) 0.001(2) -0.0036(12)
C3B 0.034(3) 0.0277(17) 0.045(5) -0.007(2) -0.002(3) 0.0020(17)
C4B 0.046(3) 0.033(3) 0.054(4) -0.003(3) -0.006(3) -0.009(3)
C5B 0.030(3) 0.042(4) 0.059(5) 0.007(4) -0.006(3) -0.010(2)
C6B 0.0252(19) 0.044(2) 0.070(6) -0.003(4) 0.002(3) 0.0008(18)
C7B 0.0289(18) 0.0306(17) 0.077(6) -0.015(4) -0.003(3) 0.0010(14)
C8B 0.0262(15) 0.0252(14) 0.023(4) -0.003(3) 0.000(3) -0.0010(11)
C9B 0.0331(16) 0.0252(14) 0.055(6) -0.001(2) 0.001(3) 0.0006(12)
C10B 0.036(3) 0.0271(15) 0.052(5) -0.0027(19) 0.005(3) -0.0052(17)
C11B 0.026(3) 0.0415(19) 0.033(5) -0.012(3) 0.006(3) -0.009(2)
C12B 0.025(3) 0.0398(17) 0.037(4) -0.004(3) -0.003(3) 0.003(2)
C13B 0.0341(18) 0.0283(15) 0.041(6) 0.001(2) -0.002(2) -0.0010(13)
N1B 0.037(5) 0.031(5) 0.036(5) 0.010(4) -0.004(4) -0.005(5)
P1B 0.0271(15) 0.0264(16) 0.035(2) 0.0027(16) -0.0014(17) 0.0017(12)
P2B 0.0236(15) 0.0251(16) 0.037(2) 0.0023(18) 0.0020(18) -0.0013(12)
S1B 0.0699(15) 0.0435(12) 0.0456(11) 0.0065(10) 0.0173(10) 0.0029(11)
S2B 0.041(3) 0.030(4) 0.089(11) 0.011(4) -0.016(5) 0.012(2)
S3B 0.034(2) 0.033(3) 0.070(7) 0.002(6) -0.012(5) 0.005(2)

loop_
_atom_type_symbol
_atom_type_description
_atom_type_scat_dispersion_real
_atom_type_scat_dispersion_imag
_atom_type_scat_source
C C 0.0033 0.0016 'International Tables Vol C Tables 4.2.6.8 and 6.1.1.4'
H H 0.0000 0.0000 'International Tables Vol C Tables 4.2.6.8 and 6.1.1.4'
N N 0.0061 0.0033 'International Tables Vol C Tables 4.2.6.8 and 6.1.1.4'
P P 0.1023 0.0942 'International Tables Vol C Tables 4.2.6.8 and 6.1.1.4'
S S 0.1246 0.1234 'International Tables Vol C Tables 4.2.6.8 and 6.1.1.4'

loop_
_geom_angle_atom_site_label_1
_geom_angle_atom_site_label_2
_geom_angle_atom_site_label_3
_geom_angle
C3A C2A C7A 118.6(6)
C3A C2A P1A 120.5(6)
C7A C2A P1A 120.7(5)
C4A C3A C2A 120.1(7)
C5A C4A C3A 120.2(8)
C4A C5A C6A 120.1(9)
C7A C6A C5A 120.2(7)
C6A C7A C2A 120.7(6)
C9A C8A C13A 120.1(8)
C9A C8A P2A 121.1(8)
C13A C8A P2A 118.7(8)
C8A C9A C10A 118.8(9)
C11A C10A C9A 121.6(9)
C10A C11A C12A 119.6(8)
C11A C12A C13A 119.9(8)
C12A C13A C8A 119.9(9)
C1A N1A P1A 129.3(2)
C1A N1A P2A 123.7(3)
P1A N1A P2A 106.69(18)
C2A P1A S1A 108.32(16)
C2A P1A S2A 113.9(3)
N1A P1A C2A 107.4(2)
N1A P1A S1A 87.42(12)
N1A P1A S2A 117.1(3)
S2A P1A S1A 119.5(2)
C8A P2A S1A 107.2(2)
C8A P2A S3A 113.1(4)
N1A P2A C8A 109.2(3)
N1A P2A S1A 87.37(12)
N1A P2A S3A 118.0(2)
S3A P2A S1A 119.1(2)
P2A S1A P1A 78.49(7)
C3B C2B P1B 119.1(18)
C7B C2B C3B 121(2)
C7B C2B P1B 120.3(15)
C2B C3B C4B 119(2)
C5B C4B C3B 120(2)
C4B C5B C6B 121(3)
C7B C6B C5B 119(2)
C6B C7B C2B 120(2)
C9B C8B C13B 119(2)
C9B C8B P2B 118(2)
C13B C8B P2B 122(2)
C8B C9B C10B 120(3)
C11B C10B C9B 121(3)
C10B C11B C12B 120(2)
C11B C12B C13B 120(3)
C12B C13B C8B 120(2)
P1B N1B P2B 106.4(6)
C2B P1B S2B 113.2(9)
N1B P1B C2B 107.9(7)
N1B P1B S2B 118.2(8)
C8B P2B S3B 117.4(12)
N1B P2B C8B 106.9(10)
N1B P2B S3B 117.5(7)

loop_
_geom_bond_atom_site_label_1
_geom_bond_atom_site_label_2
_geom_bond_distance
C1A N1A 1.332(4)
C2A C3A 1.394(7)
C2A C7A 1.395(7)
C2A P1A 1.794(5)
C3A C4A 1.393(8)
C4A C5A 1.372(8)
C5A C6A 1.382(9)
C6A C7A 1.375(7)
C8A C9A 1.387(8)
C8A C13A 1.394(8)
C8A P2A 1.809(9)
C9A C10A 1.389(8)
C10A C11A 1.368(8)
C11A C12A 1.388(8)
C12A C13A 1.389(9)
N1A P1A 1.671(3)
N1A P2A 1.673(3)
P1A S1A 2.1203(17)
P1A S2A 1.932(6)
P2A S1A 2.120(2)
P2A S3A 1.913(6)
C2B C3B 1.381(19)
C2B C7B 1.378(15)
C2B P1B 1.793(18)
C3B C4B 1.40(2)
C4B C5B 1.36(2)
C5B C6B 1.38(2)
C6B C7B 1.358(19)
C8B C9B 1.39(2)
C8B C13B 1.40(2)
C8B P2B 1.79(3)
C9B C10B 1.39(2)
C10B C11B 1.37(2)
C11B C12B 1.39(2)
C12B C13B 1.39(2)
N1B P1B 1.668(11)
N1B P2B 1.685(10)
P1B S2B 1.87(2)
P2B S3B 1.92(2)
